data_1511061
loop_
_publ_author_name
'Yelon, W.B.'
'Herbst, J.F.'

_publ_section_title
;
 Preferential site occupation and magnetic structure of Nd2 (Cox Fe1-x)14
 B systems
;
_journal_name_full 'Journal of Applied Physics'
_journal_page_first 4224
_journal_page_last 4229
_journal_paper_doi 10.1063/1.337511
_journal_volume 60
_journal_year 1986
_chemical_formula_sum 'B Co10 Fe4 Nd2'
_chemical_name_systematic 'Nd2 Fe4 Co10 B'
_space_group_IT_number 136
_symmetry_space_group_name_Hall '-P 4n 2n'
_symmetry_space_group_name_H-M 'P 42/m n m'
_cell_angle_alpha 90
_cell_angle_beta 90
_cell_angle_gamma 90
_cell_formula_units_Z 4
_cell_length_a 8.69
_cell_length_b 8.69
_cell_length_c 11.997
_cell_volume 905.967
_citation_journal_id_ASTM JAPIAU
_cod_data_source_file boron0-1_153.cif
_cod_data_source_block B1Co10Fe4Nd2
_cod_original_cell_volume 905.9666
_cod_original_formula_sum 'B1 Co10 Fe4 Nd2'
_cod_database_code 1511061

loop_
_symmetry_equiv_pos_as_xyz
x,y,z
-y+1/2,x+1/2,z+1/2
-x,-y,z
y+1/2,-x+1/2,z+1/2
x+1/2,-y+1/2,-z+1/2
y,x,-z
-x+1/2,y+1/2,-z+1/2
-y,-x,-z
-x,-y,-z
y-1/2,-x-1/2,-z-1/2
x,y,-z
-y-1/2,x-1/2,-z-1/2
-x-1/2,y-1/2,z-1/2
-y,-x,z
x-1/2,-y-1/2,z-1/2
y,x,z

loop_
_atom_site_label
_atom_site_type_symbol
_atom_site_fract_x
_atom_site_fract_y
_atom_site_fract_z
_atom_site_occupancy
_atom_site_U_iso_or_equiv
Nd2 Nd 0.1442 -0.1442 0 1 0.0
Co4 Co 0.1013 0.1013 0.2025 0.76 0.0
Nd1 Nd 0.2727 0.2727 0 1 0.0
Co3 Co 0.3182 0.3182 0.2446 0.41 0.0
Co5 Co 0.0409 0.36 0.1774 0.79 0.0
Fe3 Fe 0.3182 0.3182 0.2446 0.59 0.0
Fe1 Fe 0 0.5 0 0.45 0.0
Co6 Co 0.2156 0.5704 0.1266 0.74 0.0
Fe4 Fe 0.1013 0.1013 0.2025 0.24 0.0
Fe6 Fe 0.2156 0.5704 0.1266 0.26 0.0
Co1 Co 0 0.5 0 0.55 0.0
Fe2 Fe 0 0 0.6148 0.09 0.0
Fe5 Fe 0.0409 0.36 0.1774 0.21 0.0
Co2 Co 0 0 0.6148 0.91 0.0
B1 B 0.3752 0.6248 0 1 0.0
